data_4134328
loop_
_publ_author_name
'Joannou, Matthew V.'
'Hoyt, Jordan M.'
'Chirik, Paul J.'

_publ_section_title
;
 Investigations into the Mechanism of Inter- and Intramolecular
 Iron-Catalyzed [2+2] Cycloaddition of Alkenes.
;
_journal_name_full 'Journal of the American Chemical Society'
_journal_paper_doi 10.1021/jacs.0c00250
_journal_year 2020
_chemical_formula_moiety '2(C45 H61 Fe N3), C5 H12'
_chemical_formula_sum 'C95 H134 Fe2 N6'
_chemical_formula_weight 1471.78
_space_group_IT_number 113
_space_group_name_Hall 'P -4 2ab'
_space_group_name_H-M_alt 'P -4 21 m'
_symmetry_cell_setting tetragonal
_symmetry_space_group_name_Hall 'P -4 2ab'
_symmetry_space_group_name_H-M 'P -4 21 m'
_atom_sites_solution_hydrogens geom
_atom_sites_solution_primary direct
_atom_sites_solution_secondary difmap
_audit_creation_method SHELXL-97
_cell_angle_alpha 90.00
_cell_angle_beta 90.00
_cell_angle_gamma 90.00
_cell_formula_units_Z 2
_cell_length_a 21.604(5)
_cell_length_b 21.604(5)
_cell_length_c 8.778(2)
_cell_measurement_reflns_used 7203
_cell_measurement_temperature 100(2)
_cell_measurement_theta_max 27.50
_cell_measurement_theta_min 2.66
_cell_volume 4097.0(16)
_computing_cell_refinement 'SHELXL-97 (Sheldrick, 2008)'
_computing_data_collection 'BRUKER APEX II software suite (Bruker AXS)'
_computing_data_reduction 'BRUKER APEX II software suite (Bruker AXS)'
_computing_molecular_graphics 'ORTEP 3 (Farrugia, 1997)'
_computing_structure_refinement 'SHELXL-97 (Sheldrick, 2008)'
_computing_structure_solution 'SIR-92 (Farrugia, 1994)'
_diffrn_ambient_temperature 100(2)
_diffrn_measured_fraction_theta_full 0.983
_diffrn_measured_fraction_theta_max 0.983
_diffrn_measurement_device_type 'Bruker APEX-II CCD'
_diffrn_measurement_method 'phi and omega scans'
_diffrn_radiation_monochromator graphite
_diffrn_radiation_source 'fine-focus sealed tube'
_diffrn_radiation_type MoK\a
_diffrn_radiation_wavelength 0.71073
_diffrn_reflns_av_R_equivalents 0.0592
_diffrn_reflns_av_sigmaI/netI 0.0486
_diffrn_reflns_limit_h_max 27
_diffrn_reflns_limit_h_min -28
_diffrn_reflns_limit_k_max 27
_diffrn_reflns_limit_k_min -28
_diffrn_reflns_limit_l_max 11
_diffrn_reflns_limit_l_min -11
_diffrn_reflns_number 23299
_diffrn_reflns_theta_full 27.56
_diffrn_reflns_theta_max 27.56
_diffrn_reflns_theta_min 2.11
_diffrn_standards_number 0
_exptl_absorpt_coefficient_mu 0.404
_exptl_absorpt_correction_T_max 0.7456
_exptl_absorpt_correction_T_min 0.5983
_exptl_absorpt_correction_type multi-scan
_exptl_absorpt_process_details 'sababs 2008/2'
_exptl_crystal_colour brown
_exptl_crystal_density_diffrn 1.193
_exptl_crystal_density_method 'not measured'
_exptl_crystal_description needle
_exptl_crystal_F_000 1596
_exptl_crystal_size_max 0.60
_exptl_crystal_size_mid 0.049
_exptl_crystal_size_min 0.042
_refine_diff_density_max 1.023
_refine_diff_density_min -1.098
_refine_diff_density_rms 0.059
_refine_ls_abs_structure_details 'Flack H D (1983), Acta Cryst. A39, 876-881'
_refine_ls_abs_structure_Flack 0.393(19)
_refine_ls_extinction_method none
_refine_ls_goodness_of_fit_ref 1.052
_refine_ls_hydrogen_treatment riding
_refine_ls_matrix_type full
_refine_ls_number_parameters 262
_refine_ls_number_reflns 4800
_refine_ls_number_restraints 56
_refine_ls_restrained_S_all 1.046
_refine_ls_R_factor_all 0.0583
_refine_ls_R_factor_gt 0.0462
_refine_ls_shift/su_max 0.000
_refine_ls_shift/su_mean 0.000
_refine_ls_structure_factor_coef Fsqd
_refine_ls_weighting_details 'calc w=1/[\s^2^(Fo^2^)+(0.0407P)^2^+2.8122P] where P=(Fo^2^+2Fc^2^)/3'
_refine_ls_weighting_scheme calc
_refine_ls_wR_factor_gt 0.0988
_refine_ls_wR_factor_ref 0.1046
_reflns_number_gt 4158
_reflns_number_total 4800
_reflns_threshold_expression >2\s(I)
_cod_data_source_file ja0c00250_si_002.cif
_cod_data_source_block jmh19
_cod_depositor_comments
;
The following automatic conversions were performed:

data item '_symmetry_cell_setting' value 'Tetragonal' was changed to
'tetragonal' in accordance with the
/home/data/users/saulius/crontab/automatic-downloads/rss-feeds/ACS/lib/dictionaries/cif_core.dic
dictionary named 'cif_core.dic' version 2.4.2 last updated on
2011-04-26.

Automatic conversion script
Id: cif_fix_values 7556 2019-12-06 15:28:31Z antanas 
;
_cod_original_sg_symbol_H-M P-42(1)m
_cod_database_code 4134328

loop_
_symmetry_equiv_pos_as_xyz
'x, y, z'
'y, -x, -z'
'-x, -y, z'
'-y, x, -z'
'x+1/2, -y+1/2, -z'
'-y+1/2, -x+1/2, z'
'-x+1/2, y+1/2, -z'
'y+1/2, x+1/2, z'

loop_
_atom_site_label
_atom_site_type_symbol
_atom_site_fract_x
_atom_site_fract_y
_atom_site_fract_z
_atom_site_U_iso_or_equiv
_atom_site_adp_type
_atom_site_occupancy
_atom_site_symmetry_multiplicity
_atom_site_calc_flag
_atom_site_refinement_flags
_atom_site_disorder_assembly
_atom_site_disorder_group
H33A H 0.2285(16) 0.2175(17) 0.466(5) 0.056(11) Uiso 1 1 d . . .
H26A H 0.2804(14) 0.2698(13) 0.911(4) 0.030(8) Uiso 1 1 d . . .
C1 C 0.01583(11) 0.24535(12) 0.7820(4) 0.0258(7) Uani 1 1 d . . .
H1A H 0.0155 0.2194 0.8750 0.031 Uiso 1 1 calc R . .
H1B H 0.0035 0.2190 0.6948 0.031 Uiso 1 1 calc R . .
C2 C 0.07985(11) 0.27004(11) 0.7560(3) 0.0198(5) Uani 1 1 d . . .
C3 C 0.09553(10) 0.32760(10) 0.8238(3) 0.0180(5) Uani 1 1 d . . .
C4 C 0.05390(11) 0.36670(12) 0.8975(4) 0.0239(6) Uani 1 1 d . . .
C5 C 0.07431(12) 0.42569(12) 0.9394(5) 0.0278(9) Uani 1 2 d S . .
H5 H 0.0479 0.4521 0.9967 0.033 Uiso 1 2 calc SR . .
C12 C -0.01128(11) 0.34379(12) 0.9211(4) 0.0294(7) Uani 1 1 d . . .
H12A H -0.0143 0.3237 1.0223 0.035 Uiso 1 1 calc R . .
H12B H -0.0400 0.3795 0.9200 0.035 Uiso 1 1 calc R . .
C13 C -0.03033(10) 0.29823(12) 0.7998(4) 0.0297(6) Uani 1 1 d . . .
H13A H -0.0343 0.3202 0.7014 0.036 Uiso 1 1 calc R . .
H13B H -0.0714 0.2809 0.8261 0.036 Uiso 1 1 calc R . .
C14 C 0.11493(11) 0.18739(12) 0.5949(3) 0.0226(6) Uani 1 1 d . . .
C15 C 0.11054(12) 0.18745(13) 0.4356(4) 0.0291(6) Uani 1 1 d . . .
C16 C 0.10569(13) 0.13102(15) 0.3596(4) 0.0363(7) Uani 1 1 d . . .
H16 H 0.1028 0.1306 0.2516 0.044 Uiso 1 1 calc R . .
C17 C 0.10500(13) 0.07561(14) 0.4386(4) 0.0383(8) Uani 1 1 d . . .
H17 H 0.1022 0.0375 0.3852 0.046 Uiso 1 1 calc R . .
C18 C 0.10845(12) 0.07625(13) 0.5945(4) 0.0315(7) Uani 1 1 d . . .
H18 H 0.1076 0.0380 0.6480 0.038 Uiso 1 1 calc R . .
C19 C 0.11325(10) 0.13134(10) 0.6775(4) 0.0237(5) Uani 1 1 d . . .
C20 C 0.10749(14) 0.24781(15) 0.3482(4) 0.0349(7) Uani 1 1 d . . .
H20 H 0.1334 0.2787 0.4041 0.042 Uiso 1 1 calc R . .
C21 C 0.04056(15) 0.27226(16) 0.3471(5) 0.0466(9) Uani 1 1 d . . .
H21A H 0.0140 0.2433 0.2912 0.070 Uiso 1 1 calc R . .
H21B H 0.0394 0.3128 0.2973 0.070 Uiso 1 1 calc R . .
H21C H 0.0256 0.2762 0.4520 0.070 Uiso 1 1 calc R . .
C22 C 0.13185(19) 0.24409(19) 0.1862(5) 0.0576(10) Uani 1 1 d . . .
H22A H 0.1738 0.2269 0.1871 0.086 Uiso 1 1 calc R . .
H22B H 0.1326 0.2856 0.1414 0.086 Uiso 1 1 calc R . .
H22C H 0.1048 0.2173 0.1256 0.086 Uiso 1 1 calc R . .
C23 C 0.11483(11) 0.12707(11) 0.8492(3) 0.0251(6) Uani 1 1 d . . .
H23 H 0.1173 0.1700 0.8911 0.030 Uiso 1 1 calc R . .
C24 C 0.05542(12) 0.09654(13) 0.9108(4) 0.0269(6) Uani 1 1 d . . .
H24A H 0.0192 0.1191 0.8730 0.040 Uiso 1 1 calc R . .
H24B H 0.0558 0.0976 1.0224 0.040 Uiso 1 1 calc R . .
H24C H 0.0535 0.0535 0.8762 0.040 Uiso 1 1 calc R . .
C25 C 0.17064(13) 0.09060(13) 0.9082(4) 0.0359(8) Uani 1 1 d . . .
H25A H 0.1675 0.0474 0.8747 0.054 Uiso 1 1 calc R . .
H25B H 0.1714 0.0921 1.0198 0.054 Uiso 1 1 calc R . .
H25C H 0.2088 0.1089 0.8680 0.054 Uiso 1 1 calc R . .
C26 C 0.25891(11) 0.24109(11) 0.8388(5) 0.0190(8) Uani 1 2 d SU . .
C27 C 0.2903(2) 0.18814(19) 0.7507(6) 0.0190(11) Uani 0.50 1 d PU . .
H27 H 0.2583 0.1561 0.7274 0.023 Uiso 0.50 1 calc PR . .
C28 C 0.34305(12) 0.15695(12) 0.8396(6) 0.0372(6) Uani 1 2 d SU . .
H28A H 0.3690 0.1894 0.8874 0.045 Uiso 0.50 1 calc PR . .
H28B H 0.3251 0.1315 0.9222 0.045 Uiso 0.50 1 calc PR . .
C29 C 0.38348(13) 0.11652(13) 0.7411(5) 0.0372(6) Uani 1 2 d SU . .
H29A H 0.4246 0.1366 0.7344 0.045 Uiso 0.50 1 calc PR . .
H29B H 0.3894 0.0768 0.7956 0.045 Uiso 0.50 1 calc PR . .
C30 C 0.3648(3) 0.1025(3) 0.5934(7) 0.0372(6) Uani 0.50 1 d PU . .
H30A H 0.3321 0.0705 0.5974 0.045 Uiso 0.50 1 calc PR . .
H30B H 0.4003 0.0850 0.5368 0.045 Uiso 0.50 1 calc PR . .
C31 C 0.33934(12) 0.16066(12) 0.5042(6) 0.0372(6) Uani 1 2 d SU . .
H31A H 0.3733 0.1772 0.4402 0.045 Uiso 0.50 1 calc PR . .
H31B H 0.3062 0.1464 0.4346 0.045 Uiso 0.50 1 calc PR . .
C32 C 0.3130(2) 0.2150(2) 0.6017(6) 0.0198(11) Uani 0.50 1 d PU . .
H32 H 0.3456 0.2471 0.6203 0.024 Uiso 0.50 1 calc PR . .
C33 C 0.25594(11) 0.24406(11) 0.5271(5) 0.0193(8) Uani 1 2 d SU . .
Fe1 Fe 0.208711(14) 0.291289(14) 0.68565(6) 0.01550(11) Uani 1 2 d S . .
N1 N 0.12417(8) 0.24603(8) 0.6686(3) 0.0179(4) Uani 1 1 d . . .
N2 N 0.15614(8) 0.34386(8) 0.7995(4) 0.0158(6) Uani 1 2 d S . .
C1S C 0.0000 0.5000 0.4894(8) 0.0374(15) Uani 1 4 d S . .
H1S1 H -0.0262 0.4738 0.5558 0.045 Uiso 0.50 2 calc SPR . .
H1S2 H 0.0262 0.5262 0.5558 0.045 Uiso 0.50 2 calc SPR . .
C2S C 0.04108(15) 0.45892(15) 0.3939(6) 0.0368(11) Uani 1 2 d S . .
H2S1 H 0.0675 0.4850 0.3276 0.044 Uiso 0.50 1 calc PR . .
H2S2 H 0.0150 0.4325 0.3276 0.044 Uiso 0.50 1 calc PR . .
C3S C 0.0817(2) 0.4183(2) 0.4922(8) 0.067(2) Uani 1 2 d S . .
H3S1 H 0.1074 0.3919 0.4271 0.100 Uiso 1 2 calc SR . .
H3S2 H 0.0556 0.3923 0.5576 0.100 Uiso 0.50 1 calc PR . .
H3S3 H 0.1084 0.4444 0.5558 0.100 Uiso 0.50 1 calc PR . .

loop_
_atom_site_aniso_label
_atom_site_aniso_U_11
_atom_site_aniso_U_22
_atom_site_aniso_U_33
_atom_site_aniso_U_23
_atom_site_aniso_U_13
_atom_site_aniso_U_12
C1 0.0165(11) 0.0219(11) 0.039(2) -0.0041(12) 0.0026(11) -0.0010(9)
C2 0.0161(11) 0.0178(10) 0.0255(14) 0.0035(10) -0.0015(11) 0.0017(9)
C3 0.0149(9) 0.0191(10) 0.0199(13) 0.0028(11) 0.0008(11) 0.0013(8)
C4 0.0174(11) 0.0244(12) 0.0299(17) -0.0016(12) 0.0039(11) 0.0017(10)
C5 0.0228(11) 0.0228(11) 0.038(3) -0.0065(12) 0.0065(12) 0.0074(15)
C12 0.0185(12) 0.0257(13) 0.044(2) -0.0037(13) 0.0105(13) 0.0020(10)
C13 0.0166(10) 0.0316(13) 0.0410(18) -0.0010(15) 0.0028(12) 0.0022(10)
C14 0.0164(11) 0.0215(11) 0.0298(17) -0.0057(11) -0.0022(11) 0.0025(9)
C15 0.0233(12) 0.0334(14) 0.0305(17) -0.0063(13) -0.0024(12) 0.0014(11)
C16 0.0303(14) 0.0499(17) 0.0287(19) -0.0189(15) -0.0017(13) -0.0021(13)
C17 0.0318(15) 0.0331(15) 0.050(2) -0.0220(16) 0.0039(15) -0.0028(12)
C18 0.0253(13) 0.0229(12) 0.046(2) -0.0089(14) 0.0017(14) -0.0004(10)
C19 0.0155(10) 0.0198(10) 0.0357(16) -0.0049(13) -0.0014(13) -0.0005(8)
C20 0.0382(15) 0.0420(16) 0.0246(18) -0.0035(14) -0.0074(13) -0.0008(13)
C21 0.0410(17) 0.0453(18) 0.054(3) 0.0034(17) -0.0175(17) 0.0003(14)
C22 0.078(3) 0.068(2) 0.0274(19) 0.003(2) -0.005(2) -0.0029(19)
C23 0.0209(11) 0.0165(10) 0.0378(19) -0.0002(12) -0.0026(12) 0.0017(9)
C24 0.0212(12) 0.0270(13) 0.0326(17) 0.0027(13) -0.0017(12) -0.0002(10)
C25 0.0223(13) 0.0260(13) 0.059(2) 0.0110(15) -0.0036(14) -0.0014(11)
C26 0.0216(10) 0.0216(10) 0.014(2) 0.0010(10) -0.0010(10) 0.0054(13)
C27 0.016(2) 0.016(2) 0.026(2) 0.0005(17) 0.002(2) -0.001(2)
C28 0.0392(7) 0.0392(7) 0.0334(14) -0.0018(8) 0.0018(8) 0.0234(9)
C29 0.0392(7) 0.0392(7) 0.0334(14) -0.0018(8) 0.0018(8) 0.0234(9)
C30 0.0392(7) 0.0392(7) 0.0334(14) -0.0018(8) 0.0018(8) 0.0234(9)
C31 0.0392(7) 0.0392(7) 0.0334(14) -0.0018(8) 0.0018(8) 0.0234(9)
C32 0.0187(19) 0.019(2) 0.022(3) -0.001(2) 0.0039(18) 0.0034(18)
C33 0.0197(10) 0.0197(10) 0.019(2) -0.0012(11) 0.0012(11) 0.0035(14)
Fe1 0.01529(13) 0.01529(13) 0.0159(2) -0.00053(15) 0.00053(15) 0.00354(18)
N1 0.0168(8) 0.0167(8) 0.0201(12) 0.0002(9) -0.0027(9) 0.0028(7)
N2 0.0166(7) 0.0166(7) 0.0143(16) -0.0004(9) 0.0004(9) 0.0025(10)
C1S 0.040(2) 0.040(2) 0.031(4) 0.000 0.000 -0.024(3)
C2S 0.0329(13) 0.0329(13) 0.044(3) 0.0086(16) -0.0086(16) -0.0095(17)
C3S 0.056(2) 0.056(2) 0.089(5) 0.036(3) -0.036(3) -0.021(3)

loop_
_atom_type_symbol
_atom_type_description
_atom_type_scat_dispersion_real
_atom_type_scat_dispersion_imag
_atom_type_scat_source
C C 0.0033 0.0016 'International Tables Vol C Tables 4.2.6.8 and 6.1.1.4'
H H 0.0000 0.0000 'International Tables Vol C Tables 4.2.6.8 and 6.1.1.4'
Fe Fe 0.3463 0.8444 'International Tables Vol C Tables 4.2.6.8 and 6.1.1.4'
N N 0.0061 0.0033 'International Tables Vol C Tables 4.2.6.8 and 6.1.1.4'

loop_
_geom_angle_atom_site_label_1
_geom_angle_atom_site_label_2
_geom_angle_atom_site_label_3
_geom_angle
_geom_angle_site_symmetry_1
_geom_angle_site_symmetry_3
_geom_angle_publ_flag
C2 C1 C13 110.6(2) . . ?
C2 C1 H1A 109.5 . . ?
C13 C1 H1A 109.5 . . ?
C2 C1 H1B 109.5 . . ?
C13 C1 H1B 109.5 . . ?
H1A C1 H1B 108.1 . . ?
N1 C2 C3 114.3(2) . . ?
N1 C2 C1 127.7(2) . . ?
C3 C2 C1 117.9(2) . . ?
N2 C3 C4 122.2(2) . . ?
N2 C3 C2 112.8(2) . . ?
C4 C3 C2 124.9(2) . . ?
C3 C4 C5 118.1(2) . . ?
C3 C4 C12 117.9(2) . . ?
C5 C4 C12 123.9(2) . . ?
C4 C5 C4 120.4(3) . 6 ?
C4 C5 H5 119.8 . . ?
C4 C5 H5 119.8 6 . ?
C13 C12 C4 111.9(2) . . ?
C13 C12 H12A 109.2 . . ?
C4 C12 H12A 109.2 . . ?
C13 C12 H12B 109.2 . . ?
C4 C12 H12B 109.2 . . ?
H12A C12 H12B 107.9 . . ?
C12 C13 C1 112.5(2) . . ?
C12 C13 H13A 109.1 . . ?
C1 C13 H13A 109.1 . . ?
C12 C13 H13B 109.1 . . ?
C1 C13 H13B 109.1 . . ?
H13A C13 H13B 107.8 . . ?
C15 C14 C19 120.7(3) . . ?
C15 C14 N1 117.2(2) . . ?
C19 C14 N1 122.0(3) . . ?
C16 C15 C14 118.8(3) . . ?
C16 C15 C20 120.5(3) . . ?
C14 C15 C20 120.6(3) . . ?
C17 C16 C15 121.2(3) . . ?
C17 C16 H16 119.4 . . ?
C15 C16 H16 119.4 . . ?
C18 C17 C16 119.4(3) . . ?
C18 C17 H17 120.3 . . ?
C16 C17 H17 120.3 . . ?
C17 C18 C19 122.2(3) . . ?
C17 C18 H18 118.9 . . ?
C19 C18 H18 118.9 . . ?
C18 C19 C14 117.7(3) . . ?
C18 C19 C23 118.0(2) . . ?
C14 C19 C23 124.3(2) . . ?
C15 C20 C22 114.4(3) . . ?
C15 C20 C21 109.8(3) . . ?
C22 C20 C21 109.8(3) . . ?
C15 C20 H20 107.5 . . ?
C22 C20 H20 107.5 . . ?
C21 C20 H20 107.5 . . ?
C20 C21 H21A 109.5 . . ?
C20 C21 H21B 109.5 . . ?
H21A C21 H21B 109.5 . . ?
C20 C21 H21C 109.5 . . ?
H21A C21 H21C 109.5 . . ?
H21B C21 H21C 109.5 . . ?
C20 C22 H22A 109.5 . . ?
C20 C22 H22B 109.5 . . ?
H22A C22 H22B 109.5 . . ?
C20 C22 H22C 109.5 . . ?
H22A C22 H22C 109.5 . . ?
H22B C22 H22C 109.5 . . ?
C19 C23 C25 112.8(2) . . ?
C19 C23 C24 111.0(2) . . ?
C25 C23 C24 108.5(2) . . ?
C19 C23 H23 108.2 . . ?
C25 C23 H23 108.2 . . ?
C24 C23 H23 108.2 . . ?
C23 C24 H24A 109.5 . . ?
C23 C24 H24B 109.5 . . ?
H24A C24 H24B 109.5 . . ?
C23 C24 H24C 109.5 . . ?
H24A C24 H24C 109.5 . . ?
H24B C24 H24C 109.5 . . ?
C23 C25 H25A 109.5 . . ?
C23 C25 H25B 109.5 . . ?
H25A C25 H25B 109.5 . . ?
C23 C25 H25C 109.5 . . ?
H25A C25 H25C 109.5 . . ?
H25B C25 H25C 109.5 . . ?
C27 C26 Fe1 107.4(3) . . ?
C27 C26 Fe1 107.4(3) 6 . ?
C27 C26 H26A 125.0(18) . . ?
C27 C26 H26A 104.2(17) 6 . ?
Fe1 C26 H26A 109.5(17) . . ?
C32 C27 C28 111.5(4) . . ?
C32 C27 C26 107.0(4) . . ?
C28 C27 C26 113.5(4) . . ?
C32 C27 H27 108.3 . . ?
C28 C27 H27 108.3 . . ?
C26 C27 H27 108.3 . . ?
C29 C28 C27 113.1(4) . . ?
C29 C28 H28A 109.0 . . ?
C27 C28 H28A 109.0 . . ?
C29 C28 H28B 109.0 . . ?
C27 C28 H28B 109.0 . . ?
H28A C28 H28B 107.8 . . ?
C30 C29 C28 119.5(4) . . ?
C30 C29 H29A 107.5 . . ?
C28 C29 H29A 107.5 . . ?
C30 C29 H29B 107.5 . . ?
C28 C29 H29B 107.5 . . ?
H29A C29 H29B 107.0 . . ?
C29 C30 C31 113.0(4) . . ?
C29 C30 H30A 109.0 . . ?
C31 C30 H30A 109.0 . . ?
C29 C30 H30B 109.0 . . ?
C31 C30 H30B 109.0 . . ?
H30A C30 H30B 107.8 . . ?
C32 C31 C30 117.0(4) . . ?
C32 C31 H31A 108.1 . . ?
C30 C31 H31A 108.1 . . ?
C32 C31 H31B 108.1 . . ?
C30 C31 H31B 108.1 . . ?
H31A C31 H31B 107.3 . . ?
C27 C32 C33 105.4(4) . . ?
C27 C32 C31 107.6(4) . . ?
C33 C32 C31 111.5(4) . . ?
C27 C32 H32 110.7 . . ?
C33 C32 H32 110.7 . . ?
C31 C32 H32 110.7 . . ?
C32 C33 Fe1 108.7(3) . . ?
C32 C33 Fe1 108.7(3) 6 . ?
C32 C33 H33A 119(2) . . ?
C32 C33 H33A 91(2) 6 . ?
Fe1 C33 H33A 112(2) . . ?
N2 Fe1 C33 167.94(15) . . ?
N2 Fe1 C26 106.87(14) . . ?
C33 Fe1 C26 85.20(14) . . ?
N2 Fe1 N1 78.05(6) . . ?
C33 Fe1 N1 99.08(7) . . ?
C26 Fe1 N1 105.36(6) . . ?
N2 Fe1 N1 78.05(6) . 6 ?
C33 Fe1 N1 99.08(7) . 6 ?
C26 Fe1 N1 105.36(6) . 6 ?
N1 Fe1 N1 145.35(10) . 6 ?
C2 N1 C14 120.2(2) . . ?
C2 N1 Fe1 114.03(16) . . ?
C14 N1 Fe1 124.74(15) . . ?
C3 N2 C3 117.7(3) 6 . ?
C3 N2 Fe1 120.08(15) 6 . ?
C3 N2 Fe1 120.08(15) . . ?
C2S C1S C2S 112.5(6) 3_565 . ?
C2S C1S H1S1 109.1 3_565 . ?
C2S C1S H1S1 109.1 . . ?
C2S C1S H1S2 109.1 3_565 . ?
C2S C1S H1S2 109.1 . . ?
H1S1 C1S H1S2 107.8 . . ?
C1S C2S C3S 111.4(5) . . ?
C1S C2S H2S1 109.3 . . ?
C3S C2S H2S1 109.3 . . ?
C1S C2S H2S2 109.3 . . ?
C3S C2S H2S2 109.3 . . ?
H2S1 C2S H2S2 108.0 . . ?
C2S C3S H3S1 109.5 . . ?
C2S C3S H3S2 109.5 . . ?
H3S1 C3S H3S2 109.5 . . ?
C2S C3S H3S3 109.5 . . ?
H3S1 C3S H3S3 109.5 . . ?
H3S2 C3S H3S3 109.5 . . ?

loop_
_geom_bond_atom_site_label_1
_geom_bond_atom_site_label_2
_geom_bond_distance
_geom_bond_site_symmetry_2
_geom_bond_publ_flag
C1 C2 1.500(3) . ?
C1 C13 1.524(3) . ?
C1 H1A 0.9900 . ?
C1 H1B 0.9900 . ?
C2 N1 1.332(3) . ?
C2 C3 1.420(3) . ?
C3 N2 1.372(2) . ?
C3 C4 1.393(3) . ?
C4 C5 1.398(3) . ?
C4 C12 1.507(3) . ?
C5 C4 1.398(3) 6 ?
C5 H5 0.9500 . ?
C12 C13 1.507(4) . ?
C12 H12A 0.9900 . ?
C12 H12B 0.9900 . ?
C13 H13A 0.9900 . ?
C13 H13B 0.9900 . ?
C14 C15 1.402(4) . ?
C14 C19 1.412(4) . ?
C14 N1 1.436(3) . ?
C15 C16 1.394(4) . ?
C15 C20 1.514(4) . ?
C16 C17 1.384(5) . ?
C16 H16 0.9500 . ?
C17 C18 1.371(5) . ?
C17 H17 0.9500 . ?
C18 C19 1.399(4) . ?
C18 H18 0.9500 . ?
C19 C23 1.510(5) . ?
C20 C22 1.518(5) . ?
C20 C21 1.539(4) . ?
C20 H20 1.0000 . ?
C21 H21A 0.9800 . ?
C21 H21B 0.9800 . ?
C21 H21C 0.9800 . ?
C22 H22A 0.9800 . ?
C22 H22B 0.9800 . ?
C22 H22C 0.9800 . ?
C23 C25 1.531(4) . ?
C23 C24 1.541(4) . ?
C23 H23 1.0000 . ?
C24 H24A 0.9800 . ?
C24 H24B 0.9800 . ?
C24 H24C 0.9800 . ?
C25 H25A 0.9800 . ?
C25 H25B 0.9800 . ?
C25 H25C 0.9800 . ?
C26 C27 1.538(6) . ?
C26 C27 1.538(6) 6 ?
C26 Fe1 2.039(4) . ?
C26 H26A 1.00(3) . ?
C27 C32 1.513(7) . ?
C27 C28 1.536(6) . ?
C27 H27 1.0000 . ?
C28 C29 1.508(6) . ?
C28 H28A 0.9900 . ?
C28 H28B 0.9900 . ?
C29 C30 1.392(7) . ?
C29 H29A 0.9900 . ?
C29 H29B 0.9900 . ?
C30 C31 1.579(7) . ?
C30 H30A 0.9900 . ?
C30 H30B 0.9900 . ?
C31 C32 1.561(6) . ?
C31 H31A 0.9900 . ?
C31 H31B 0.9900 . ?
C32 C33 1.531(6) . ?
C32 H32 1.0000 . ?
C33 C32 1.531(6) 6 ?
C33 Fe1 2.005(4) . ?
C33 H33A 0.98(4) . ?
Fe1 N2 1.892(3) . ?
Fe1 N1 2.0771(19) . ?
Fe1 N1 2.0771(19) 6 ?
N2 C3 1.372(2) 6 ?
C1S C2S 1.509(6) 3_565 ?
C1S C2S 1.509(6) . ?
C1S H1S1 0.9900 . ?
C1S H1S2 0.9900 . ?
C2S C3S 1.511(7) . ?
C2S H2S1 0.9900 . ?
C2S H2S2 0.9900 . ?
C3S H3S1 0.9800 . ?
C3S H3S2 0.9800 . ?
C3S H3S3 0.9800 . ?

loop_
_geom_torsion_atom_site_label_1
_geom_torsion_atom_site_label_2
_geom_torsion_atom_site_label_3
_geom_torsion_atom_site_label_4
_geom_torsion
_geom_torsion_site_symmetry_1
_geom_torsion_site_symmetry_2
_geom_torsion_site_symmetry_3
_geom_torsion_site_symmetry_4
_geom_torsion_publ_flag
C13 C1 C2 N1 -144.9(3) . . . . ?
C13 C1 C2 C3 31.1(4) . . . . ?
N1 C2 C3 N2 -6.9(4) . . . . ?
C1 C2 C3 N2 176.5(3) . . . . ?
N1 C2 C3 C4 168.4(3) . . . . ?
C1 C2 C3 C4 -8.1(4) . . . . ?
N2 C3 C4 C5 3.9(5) . . . . ?
C2 C3 C4 C5 -171.0(3) . . . . ?
N2 C3 C4 C12 -178.8(3) . . . . ?
C2 C3 C4 C12 6.3(4) . . . . ?
C3 C4 C5 C4 4.8(6) . . . 6 ?
C12 C4 C5 C4 -172.4(3) . . . 6 ?
C3 C4 C12 C13 -28.3(4) . . . . ?
C5 C4 C12 C13 148.9(3) . . . . ?
C4 C12 C13 C1 52.5(3) . . . . ?
C2 C1 C13 C12 -53.7(3) . . . . ?
C19 C14 C15 C16 -1.3(4) . . . . ?
N1 C14 C15 C16 175.8(2) . . . . ?
C19 C14 C15 C20 175.4(2) . . . . ?
N1 C14 C15 C20 -7.6(4) . . . . ?
C14 C15 C16 C17 0.2(4) . . . . ?
C20 C15 C16 C17 -176.4(3) . . . . ?
C15 C16 C17 C18 0.7(4) . . . . ?
C16 C17 C18 C19 -0.6(4) . . . . ?
C17 C18 C19 C14 -0.5(4) . . . . ?
C17 C18 C19 C23 178.2(3) . . . . ?
C15 C14 C19 C18 1.4(4) . . . . ?
N1 C14 C19 C18 -175.5(2) . . . . ?
C15 C14 C19 C23 -177.2(2) . . . . ?
N1 C14 C19 C23 5.9(4) . . . . ?
C16 C15 C20 C22 -30.1(4) . . . . ?
C14 C15 C20 C22 153.3(3) . . . . ?
C16 C15 C20 C21 93.8(3) . . . . ?
C14 C15 C20 C21 -82.7(3) . . . . ?
C18 C19 C23 C25 61.8(3) . . . . ?
C14 C19 C23 C25 -119.6(3) . . . . ?
C18 C19 C23 C24 -60.1(3) . . . . ?
C14 C19 C23 C24 118.4(2) . . . . ?
C27 C26 C27 C32 -52.9(3) 6 . . . ?
Fe1 C26 C27 C32 41.0(3) . . . . ?
C27 C26 C27 C28 70.5(3) 6 . . . ?
Fe1 C26 C27 C28 164.4(2) . . . . ?
C32 C27 C28 C29 -45.0(3) . . . . ?
C26 C27 C28 C29 -165.9(2) . . . . ?
C27 C28 C29 C30 -10.9(4) . . . . ?
C28 C29 C30 C31 44.6(5) . . . . ?
C29 C30 C31 C32 -24.6(5) . . . . ?
C28 C27 C32 C33 179.9(3) . . . . ?
C26 C27 C32 C33 -55.5(4) . . . . ?
C28 C27 C32 C31 60.8(4) . . . . ?
C26 C27 C32 C31 -174.7(3) . . . . ?
C30 C31 C32 C27 -26.7(5) . . . . ?
C30 C31 C32 C33 -141.9(3) . . . . ?
C27 C32 C33 C32 -51.5(3) . . . 6 ?
C31 C32 C33 C32 65.0(3) . . . 6 ?
C27 C32 C33 Fe1 44.1(3) . . . . ?
C31 C32 C33 Fe1 160.7(2) . . . . ?
C32 C33 Fe1 N2 162.8(2) . . . . ?
C32 C33 Fe1 N2 -162.8(2) 6 . . . ?
C32 C33 Fe1 C26 -17.2(2) . . . . ?
C32 C33 Fe1 C26 17.2(2) 6 . . . ?
C32 C33 Fe1 N1 -122.0(2) . . . . ?
C32 C33 Fe1 N1 -87.6(2) 6 . . . ?
C32 C33 Fe1 N1 87.6(2) . . . 6 ?
C32 C33 Fe1 N1 122.0(2) 6 . . 6 ?
C27 C26 Fe1 N2 167.04(17) . . . . ?
C27 C26 Fe1 N2 -167.04(17) 6 . . . ?
C27 C26 Fe1 C33 -12.96(17) . . . . ?
C27 C26 Fe1 C33 12.96(17) 6 . . . ?
C27 C26 Fe1 N1 85.15(19) . . . . ?
C27 C26 Fe1 N1 111.08(18) 6 . . . ?
C27 C26 Fe1 N1 -111.08(18) . . . 6 ?
C27 C26 Fe1 N1 -85.15(19) 6 . . 6 ?
C3 C2 N1 C14 178.9(2) . . . . ?
C1 C2 N1 C14 -4.9(4) . . . . ?
C3 C2 N1 Fe1 10.1(3) . . . . ?
C1 C2 N1 Fe1 -173.8(2) . . . . ?
C15 C14 N1 C2 112.6(3) . . . . ?
C19 C14 N1 C2 -70.4(3) . . . . ?
C15 C14 N1 Fe1 -79.8(3) . . . . ?
C19 C14 N1 Fe1 97.2(3) . . . . ?
N2 Fe1 N1 C2 -7.81(19) . . . . ?
C33 Fe1 N1 C2 -175.9(2) . . . . ?
C26 Fe1 N1 C2 96.6(2) . . . . ?
N1 Fe1 N1 C2 -55.1(3) 6 . . . ?
N2 Fe1 N1 C14 -176.1(2) . . . . ?
C33 Fe1 N1 C14 15.8(2) . . . . ?
C26 Fe1 N1 C14 -71.6(2) . . . . ?
N1 Fe1 N1 C14 136.66(19) 6 . . . ?
C4 C3 N2 C3 -12.2(6) . . . 6 ?
C2 C3 N2 C3 163.3(2) . . . 6 ?
C4 C3 N2 Fe1 -175.4(2) . . . . ?
C2 C3 N2 Fe1 0.1(4) . . . . ?
C33 Fe1 N2 C3 -81.4(3) . . . 6 ?
C26 Fe1 N2 C3 98.6(2) . . . 6 ?
N1 Fe1 N2 C3 -158.8(3) . . . 6 ?
N1 Fe1 N2 C3 -4.0(2) 6 . . 6 ?
C33 Fe1 N2 C3 81.4(3) . . . . ?
C26 Fe1 N2 C3 -98.6(2) . . . . ?
N1 Fe1 N2 C3 4.0(2) . . . . ?
N1 Fe1 N2 C3 158.8(3) 6 . . . ?
C2S C1S C2S C3S 180.000(2) 3_565 . . . ?
